data_1520338
loop_
_publ_author_name
'Tizzard, Graham J.'
'Collins, Ian'
'Welford, Amanda'
'Hursthouse, Michael B.'

_publ_section_title
;
 (3aR,4aR,7S, 7aS,
 8aS)-7-(tert-Butyl-diphenyl-silanyloxymethyl)-2,2-dimethyl-
 hexahydro-furo[3',4':4,5]benzo[1,2-d][1,3]dioxol-5-one
;
_journal_name_full 'Crystal Structure Report Archive'
_journal_page_first 870
_journal_year 2009
_chemical_absolute_configuration syn
_chemical_formula_moiety 'C28 H36 O5 Si'
_chemical_formula_sum 'C28 H36 O5 Si'
_chemical_formula_weight 480.66
_space_group_IT_number 19
_symmetry_cell_setting orthorhombic
_symmetry_space_group_name_Hall 'P 2ac 2ab'
_symmetry_space_group_name_H-M 'P 21 21 21'
_atom_sites_solution_hydrogens geom
_atom_sites_solution_primary direct
_atom_sites_solution_secondary difmap
_cell_angle_alpha 90.00
_cell_angle_beta 90.00
_cell_angle_gamma 90.00
_cell_formula_units_Z 8
_cell_length_a 10.5375(7)
_cell_length_b 15.9336(12)
_cell_length_c 31.372(2)
_cell_measurement_reflns_used 132969
_cell_measurement_temperature 120(2)
_cell_measurement_theta_max 27.48
_cell_measurement_theta_min 2.91
_cell_volume 5267.4(6)
_computing_cell_refinement 'DENZO (Otwinowski & Minor, 1997) & COLLECT (Hooft, R.W.W., 1998)'
_computing_data_collection 'COLLECT (Hooft, R.W.W., 1998)'
_computing_data_reduction 'DENZO (Otwinowski & Minor, 1997) & COLLECT (Hooft, R.W.W., 1998)'
_computing_molecular_graphics 'CAMERON (Watkin, et al., 1993)'
_computing_publication_material 'WINGX (Farrugia, 1998)'
_computing_structure_refinement 'SHELXL-97 (Sheldrick, 2008)'
_computing_structure_solution 'SHELXS-97 (Sheldrick, 2008)'
_diffrn_ambient_temperature 120(2)
_diffrn_detector_area_resol_mean 9.091
_diffrn_measured_fraction_theta_full 0.995
_diffrn_measured_fraction_theta_max 0.995
_diffrn_measurement_device_type 'Bruker-Nonius Roper CCD camera on \k-goniostat'
_diffrn_measurement_method '\f & \w scans'
_diffrn_radiation_monochromator graphite
_diffrn_radiation_source 'Bruker-Nonius FR591 rotating anode'
_diffrn_radiation_type MoK\a
_diffrn_radiation_wavelength 0.71073
_diffrn_reflns_av_R_equivalents 0.1565
_diffrn_reflns_av_sigmaI/netI 0.0740
_diffrn_reflns_limit_h_max 10
_diffrn_reflns_limit_h_min -10
_diffrn_reflns_limit_k_max 15
_diffrn_reflns_limit_k_min -15
_diffrn_reflns_limit_l_max 31
_diffrn_reflns_limit_l_min -31
_diffrn_reflns_number 41604
_diffrn_reflns_theta_full 20.80
_diffrn_reflns_theta_max 20.80
_diffrn_reflns_theta_min 3.03
_exptl_absorpt_coefficient_mu 0.124
_exptl_absorpt_correction_T_max 0.9963
_exptl_absorpt_correction_T_min 0.9637
_exptl_absorpt_correction_type multi-scan
_exptl_absorpt_process_details 'SADABS 2007/2 (Sheldrick, G.M., 2007)'
_exptl_crystal_colour colourless
_exptl_crystal_density_diffrn 1.212
_exptl_crystal_density_method 'not measured'
_exptl_crystal_description lath
_exptl_crystal_F_000 2064
_exptl_crystal_size_max 0.30
_exptl_crystal_size_mid 0.04
_exptl_crystal_size_min 0.03
_refine_diff_density_max 0.335
_refine_diff_density_min -0.270
_refine_diff_density_rms 0.059
_refine_ls_extinction_method none
_refine_ls_goodness_of_fit_ref 1.195
_refine_ls_hydrogen_treatment constr
_refine_ls_matrix_type full
_refine_ls_number_parameters 623
_refine_ls_number_reflns 3108
_refine_ls_number_restraints 0
_refine_ls_restrained_S_all 1.195
_refine_ls_R_factor_all 0.0948
_refine_ls_R_factor_gt 0.0791
_refine_ls_shift/su_max 0.000
_refine_ls_shift/su_mean 0.000
_refine_ls_structure_factor_coef Fsqd
_refine_ls_weighting_details 'calc w=1/[\s^2^(Fo^2^)+(0.0327P)^2^+14.4176P] where P=(Fo^2^+2Fc^2^)/3'
_refine_ls_weighting_scheme calc
_refine_ls_wR_factor_gt 0.1479
_refine_ls_wR_factor_ref 0.1543
_reflns_number_gt 2689
_reflns_number_total 3108
_reflns_threshold_expression >2\s(I)
_cod_data_source_file eCrystal-870.cif
_cod_data_source_block 2009src1074a
_cod_depositor_comments
;
Citation :
Tizzard, Graham J. and Collins, Ian and Welford, Amanda and 
Hursthouse, Michael B. (2009) 
University of Southampton, Crystal Structure Report Archive. 
(doi:10.5258/ecrystals/870)

More at:
http://ecrystals.chem.soton.ac.uk/870/
;
_cod_original_cell_volume 5267.4(7)
_cod_database_code 1520338

loop_
_symmetry_equiv_pos_as_xyz
'x, y, z'
'-x+1/2, -y, z+1/2'
'-x, y+1/2, -z+1/2'
'x+1/2, -y+1/2, -z'

loop_
_atom_site_label
_atom_site_type_symbol
_atom_site_fract_x
_atom_site_fract_y
_atom_site_fract_z
_atom_site_U_iso_or_equiv
_atom_site_adp_type
_atom_site_occupancy
_atom_site_symmetry_multiplicity
_atom_site_calc_flag
_atom_site_refinement_flags
_atom_site_disorder_assembly
_atom_site_disorder_group
C1 C 0.1846(12) 0.4199(8) 0.0561(4) 0.037(3) Uani 1 1 d . . .
C2 C 0.1683(10) 0.3397(7) 0.0306(3) 0.027(3) Uani 1 1 d . . .
H2 H 0.2114 0.2921 0.0455 0.032 Uiso 1 1 calc R . .
C3 C 0.2222(10) 0.3499(7) -0.0146(4) 0.034(3) Uani 1 1 d . . .
H3A H 0.2106 0.4089 -0.0236 0.040 Uiso 1 1 calc R . .
H3B H 0.3146 0.3387 -0.0137 0.040 Uiso 1 1 calc R . .
C4 C 0.1642(9) 0.2945(6) -0.0472(4) 0.027(3) Uani 1 1 d . . .
H4 H 0.1997 0.3070 -0.0760 0.032 Uiso 1 1 calc R . .
C5 C 0.0813(10) 0.1587(7) -0.0492(3) 0.030(3) Uani 1 1 d . . .
C6 C 0.0679(11) 0.0842(7) -0.0200(4) 0.046(3) Uani 1 1 d . . .
H6A H 0.1411 0.0469 -0.0236 0.068 Uiso 1 1 calc R . .
H6B H -0.0101 0.0537 -0.0270 0.068 Uiso 1 1 calc R . .
H6C H 0.0641 0.1036 0.0096 0.068 Uiso 1 1 calc R . .
C7 C 0.0925(10) 0.1357(7) -0.0953(3) 0.034(3) Uani 1 1 d . . .
H7A H 0.1033 0.1867 -0.1124 0.051 Uiso 1 1 calc R . .
H7B H 0.0153 0.1064 -0.1044 0.051 Uiso 1 1 calc R . .
H7C H 0.1660 0.0989 -0.0994 0.051 Uiso 1 1 calc R . .
C8 C 0.0183(9) 0.2991(6) -0.0479(4) 0.029(3) Uani 1 1 d . . .
H8 H -0.0113 0.3218 -0.0759 0.035 Uiso 1 1 calc R . .
C9 C -0.0361(9) 0.3510(7) -0.0117(3) 0.030(3) Uani 1 1 d . . .
H9A H -0.0184 0.4112 -0.0170 0.036 Uiso 1 1 calc R . .
H9B H -0.1293 0.3435 -0.0108 0.036 Uiso 1 1 calc R . .
C10 C 0.0203(9) 0.3259(7) 0.0307(3) 0.024(3) Uani 1 1 d . . .
H10 H 0.0006 0.2657 0.0368 0.028 Uiso 1 1 calc R . .
C11 C -0.0258(10) 0.3801(7) 0.0668(3) 0.032(3) Uani 1 1 d . . .
H11 H -0.1064 0.4081 0.0579 0.039 Uiso 1 1 calc R . .
C12 C -0.0479(10) 0.3364(7) 0.1086(3) 0.033(3) Uani 1 1 d . . .
H12A H -0.0629 0.3785 0.1313 0.039 Uiso 1 1 calc R . .
H12B H -0.1242 0.3003 0.1066 0.039 Uiso 1 1 calc R . .
C13 C -0.0682(10) 0.1576(6) 0.1647(3) 0.022(3) Uani 1 1 d . . .
C14 C -0.1158(11) 0.1224(7) 0.1277(4) 0.036(3) Uani 1 1 d . . .
H14 H -0.0779 0.1371 0.1013 0.044 Uiso 1 1 calc R . .
C15 C -0.2193(12) 0.0651(7) 0.1277(4) 0.042(4) Uani 1 1 d . . .
H15 H -0.2489 0.0407 0.1019 0.050 Uiso 1 1 calc R . .
C16 C -0.2751(10) 0.0461(7) 0.1660(4) 0.033(3) Uani 1 1 d . . .
H16 H -0.3468 0.0100 0.1661 0.039 Uiso 1 1 calc R . .
C17 C -0.2314(10) 0.0771(7) 0.2041(4) 0.036(3) Uani 1 1 d . . .
H17 H -0.2690 0.0610 0.2304 0.043 Uiso 1 1 calc R . .
C18 C -0.1282(10) 0.1341(6) 0.2029(4) 0.031(3) Uani 1 1 d . . .
H18 H -0.0984 0.1574 0.2289 0.037 Uiso 1 1 calc R . .
C19 C 0.0572(10) 0.3026(6) 0.2112(3) 0.023(3) Uani 1 1 d . . .
C20 C -0.0598(11) 0.3389(7) 0.2202(3) 0.028(3) Uani 1 1 d . . .
H20 H -0.1298 0.3259 0.2023 0.033 Uiso 1 1 calc R . .
C21 C -0.0789(10) 0.3921(7) 0.2535(3) 0.032(3) Uani 1 1 d . . .
H21 H -0.1605 0.4155 0.2584 0.039 Uiso 1 1 calc R . .
C22 C 0.0221(11) 0.4124(7) 0.2805(4) 0.036(3) Uani 1 1 d . . .
H22 H 0.0105 0.4500 0.3037 0.044 Uiso 1 1 calc R . .
C23 C 0.1406(12) 0.3761(7) 0.2727(4) 0.038(3) Uani 1 1 d . . .
H23 H 0.2096 0.3882 0.2912 0.045 Uiso 1 1 calc R . .
C24 C 0.1587(10) 0.3237(7) 0.2389(3) 0.027(3) Uani 1 1 d . . .
H24 H 0.2406 0.3009 0.2338 0.032 Uiso 1 1 calc R . .
C25 C 0.2241(10) 0.1719(8) 0.1574(4) 0.038(3) Uani 1 1 d . . .
C26 C 0.2478(11) 0.1182(8) 0.1976(4) 0.048(4) Uani 1 1 d . . .
H26A H 0.3275 0.0871 0.1943 0.072 Uiso 1 1 calc R . .
H26B H 0.1776 0.0785 0.2013 0.072 Uiso 1 1 calc R . .
H26C H 0.2534 0.1548 0.2226 0.072 Uiso 1 1 calc R . .
C27 C 0.3349(9) 0.2324(8) 0.1507(4) 0.051(4) Uani 1 1 d . . .
H27A H 0.3403 0.2710 0.1750 0.076 Uiso 1 1 calc R . .
H27B H 0.3214 0.2646 0.1245 0.076 Uiso 1 1 calc R . .
H27C H 0.4141 0.2005 0.1484 0.076 Uiso 1 1 calc R . .
C28 C 0.2140(11) 0.1129(7) 0.1194(4) 0.039(3) Uani 1 1 d . . .
H28A H 0.1946 0.1454 0.0937 0.058 Uiso 1 1 calc R . .
H28B H 0.1463 0.0720 0.1245 0.058 Uiso 1 1 calc R . .
H28C H 0.2948 0.0834 0.1155 0.058 Uiso 1 1 calc R . .
O1 O 0.0712(7) 0.4450(4) 0.0739(2) 0.0342(19) Uani 1 1 d . . .
O2 O 0.2780(8) 0.4618(5) 0.0614(3) 0.047(2) Uani 1 1 d . . .
O3 O 0.1888(6) 0.2072(4) -0.0354(2) 0.030(2) Uani 1 1 d . . .
O4 O -0.0235(6) 0.2132(4) -0.0430(2) 0.0290(19) Uani 1 1 d . . .
O5 O 0.0594(6) 0.2865(4) 0.1193(2) 0.0288(18) Uani 1 1 d . . .
Si1 Si 0.0683(3) 0.23065(18) 0.16393(10) 0.0264(8) Uani 1 1 d . . .
C51 C 0.4880(12) 0.4236(7) 0.4435(4) 0.034(3) Uani 1 1 d . . .
C52 C 0.5061(9) 0.3447(7) 0.4717(3) 0.029(3) Uani 1 1 d . . .
H52 H 0.4683 0.2945 0.4574 0.035 Uiso 1 1 calc R . .
C53 C 0.4432(10) 0.3587(7) 0.5149(3) 0.032(3) Uani 1 1 d . . .
H53A H 0.4518 0.4185 0.5229 0.038 Uiso 1 1 calc R . .
H53B H 0.3516 0.3459 0.5125 0.038 Uiso 1 1 calc R . .
C54 C 0.5006(10) 0.3047(7) 0.5498(4) 0.030(3) Uani 1 1 d . . .
H54 H 0.4628 0.3196 0.5780 0.036 Uiso 1 1 calc R . .
C55 C 0.5870(10) 0.1698(7) 0.5534(3) 0.026(3) Uani 1 1 d . . .
C56 C 0.5985(11) 0.0948(6) 0.5261(4) 0.035(3) Uani 1 1 d . . .
H56A H 0.5258 0.0577 0.5310 0.053 Uiso 1 1 calc R . .
H56B H 0.6772 0.0650 0.5330 0.053 Uiso 1 1 calc R . .
H56C H 0.6001 0.1120 0.4961 0.053 Uiso 1 1 calc R . .
C57 C 0.5771(10) 0.1504(7) 0.6007(3) 0.031(3) Uani 1 1 d . . .
H57A H 0.5605 0.2023 0.6165 0.046 Uiso 1 1 calc R . .
H57B H 0.6569 0.1256 0.6107 0.046 Uiso 1 1 calc R . .
H57C H 0.5075 0.1107 0.6056 0.046 Uiso 1 1 calc R . .
C58 C 0.6486(9) 0.3096(7) 0.5520(4) 0.028(3) Uani 1 1 d . . .
H58 H 0.6760 0.3315 0.5804 0.034 Uiso 1 1 calc R . .
C59 C 0.7049(10) 0.3633(6) 0.5161(3) 0.026(3) Uani 1 1 d . . .
H59A H 0.6835 0.4231 0.5210 0.031 Uiso 1 1 calc R . .
H59B H 0.7985 0.3579 0.5162 0.031 Uiso 1 1 calc R . .
C60 C 0.6538(9) 0.3361(7) 0.4735(3) 0.025(3) Uani 1 1 d . . .
H60 H 0.6765 0.2758 0.4690 0.030 Uiso 1 1 calc R . .
C61 C 0.7001(9) 0.3861(6) 0.4356(3) 0.022(3) Uani 1 1 d . . .
H61 H 0.7779 0.4177 0.4442 0.027 Uiso 1 1 calc R . .
C62 C 0.7282(10) 0.3398(7) 0.3963(4) 0.033(3) Uani 1 1 d . . .
H62A H 0.7433 0.3797 0.3727 0.040 Uiso 1 1 calc R . .
H62B H 0.8058 0.3057 0.4003 0.040 Uiso 1 1 calc R . .
C63 C 0.7645(9) 0.1621(7) 0.3364(3) 0.026(3) Uani 1 1 d . . .
C64 C 0.7744(10) 0.0761(7) 0.3421(4) 0.035(3) Uani 1 1 d . . .
H64 H 0.7027 0.0451 0.3514 0.042 Uiso 1 1 calc R . .
C65 C 0.8875(12) 0.0353(7) 0.3343(4) 0.051(4) Uani 1 1 d . . .
H65 H 0.8923 -0.0237 0.3384 0.062 Uiso 1 1 calc R . .
C66 C 0.9954(12) 0.0788(8) 0.3203(4) 0.045(3) Uani 1 1 d . . .
H66 H 1.0724 0.0502 0.3143 0.054 Uiso 1 1 calc R . .
C67 C 0.9858(11) 0.1658(9) 0.3156(4) 0.042(3) Uani 1 1 d . . .
H67 H 1.0579 0.1975 0.3071 0.051 Uiso 1 1 calc R . .
C68 C 0.8725(9) 0.2057(7) 0.3231(3) 0.030(3) Uani 1 1 d . . .
H68 H 0.8674 0.2647 0.3191 0.036 Uiso 1 1 calc R . .
C69 C 0.5966(9) 0.2925(6) 0.2953(3) 0.026(3) Uani 1 1 d . . .
C70 C 0.6198(9) 0.2582(7) 0.2550(3) 0.028(3) Uani 1 1 d . . .
H70 H 0.6504 0.2023 0.2531 0.034 Uiso 1 1 calc R . .
C71 C 0.5998(10) 0.3027(7) 0.2181(4) 0.032(3) Uani 1 1 d . . .
H71 H 0.6172 0.2777 0.1912 0.038 Uiso 1 1 calc R . .
C72 C 0.5542(10) 0.3842(8) 0.2202(4) 0.036(3) Uani 1 1 d . . .
H72 H 0.5379 0.4147 0.1948 0.043 Uiso 1 1 calc R . .
C73 C 0.5320(10) 0.4215(7) 0.2602(4) 0.041(3) Uani 1 1 d . . .
H73 H 0.5018 0.4776 0.2619 0.049 Uiso 1 1 calc R . .
C74 C 0.5544(10) 0.3762(6) 0.2967(4) 0.028(3) Uani 1 1 d . . .
H74 H 0.5410 0.4021 0.3236 0.033 Uiso 1 1 calc R . .
C75 C 0.4638(9) 0.1630(7) 0.3527(3) 0.027(3) Uani 1 1 d . . .
C76 C 0.4449(12) 0.1016(7) 0.3154(4) 0.043(3) Uani 1 1 d . . .
H76A H 0.3642 0.0718 0.3189 0.065 Uiso 1 1 calc R . .
H76B H 0.5147 0.0610 0.3149 0.065 Uiso 1 1 calc R . .
H76C H 0.4437 0.1329 0.2885 0.065 Uiso 1 1 calc R . .
C77 C 0.3509(9) 0.2237(7) 0.3524(3) 0.034(3) Uani 1 1 d . . .
H77A H 0.3462 0.2518 0.3246 0.051 Uiso 1 1 calc R . .
H77B H 0.3621 0.2657 0.3749 0.051 Uiso 1 1 calc R . .
H77C H 0.2723 0.1924 0.3574 0.051 Uiso 1 1 calc R . .
C78 C 0.4657(10) 0.1144(7) 0.3946(3) 0.034(3) Uani 1 1 d . . .
H78A H 0.4702 0.1539 0.4185 0.050 Uiso 1 1 calc R . .
H78B H 0.5398 0.0773 0.3952 0.050 Uiso 1 1 calc R . .
H78C H 0.3881 0.0807 0.3970 0.050 Uiso 1 1 calc R . .
O51 O 0.5992(6) 0.4468(4) 0.4260(2) 0.0310(19) Uani 1 1 d . . .
O52 O 0.3929(7) 0.4614(5) 0.4377(3) 0.044(2) Uani 1 1 d . . .
O53 O 0.4771(6) 0.2179(4) 0.5402(2) 0.0282(19) Uani 1 1 d . . .
O54 O 0.6912(6) 0.2260(5) 0.5465(2) 0.0302(19) Uani 1 1 d . . .
O55 O 0.6224(6) 0.2858(5) 0.3861(2) 0.0330(19) Uani 1 1 d . . .
Si51 Si 0.6141(3) 0.22603(19) 0.34420(9) 0.0235(8) Uani 1 1 d . . .

loop_
_atom_site_aniso_label
_atom_site_aniso_U_11
_atom_site_aniso_U_22
_atom_site_aniso_U_33
_atom_site_aniso_U_23
_atom_site_aniso_U_13
_atom_site_aniso_U_12
C1 0.033(8) 0.053(9) 0.025(8) 0.012(7) 0.002(7) -0.001(7)
C2 0.029(7) 0.029(7) 0.022(7) 0.003(6) -0.007(6) 0.003(5)
C3 0.023(7) 0.041(8) 0.037(8) 0.008(7) -0.004(6) 0.013(6)
C4 0.028(6) 0.026(7) 0.027(7) -0.006(6) 0.000(6) 0.003(5)
C5 0.029(7) 0.049(7) 0.013(7) 0.001(6) 0.000(6) -0.006(7)
C6 0.034(7) 0.065(9) 0.038(8) 0.010(7) -0.006(7) 0.004(7)
C7 0.021(7) 0.043(7) 0.038(8) 0.009(6) -0.005(6) -0.009(6)
C8 0.025(6) 0.026(7) 0.035(8) 0.010(6) -0.003(6) -0.005(5)
C9 0.011(6) 0.031(7) 0.048(9) -0.007(6) 0.008(6) -0.014(5)
C10 0.015(6) 0.041(7) 0.014(7) -0.009(6) -0.005(5) -0.009(5)
C11 0.027(7) 0.044(8) 0.026(8) 0.003(6) -0.007(6) -0.004(6)
C12 0.028(7) 0.041(7) 0.029(8) 0.001(6) 0.000(6) -0.006(6)
C13 0.028(6) 0.020(6) 0.016(7) -0.003(6) 0.006(6) -0.005(5)
C14 0.032(7) 0.046(8) 0.031(8) 0.003(7) -0.003(6) -0.002(7)
C15 0.068(10) 0.027(7) 0.031(9) 0.001(6) -0.027(8) 0.015(7)
C16 0.022(6) 0.041(7) 0.034(9) 0.009(7) -0.004(7) 0.004(6)
C17 0.033(7) 0.037(8) 0.039(9) 0.001(7) 0.012(7) -0.002(6)
C18 0.035(7) 0.025(7) 0.033(8) -0.009(6) -0.009(6) 0.003(6)
C19 0.020(6) 0.011(6) 0.038(8) 0.005(5) 0.011(6) -0.003(5)
C20 0.030(7) 0.036(7) 0.016(7) -0.006(6) -0.001(6) -0.011(6)
C21 0.015(6) 0.050(8) 0.032(8) -0.001(7) -0.003(6) -0.014(6)
C22 0.051(9) 0.017(6) 0.041(9) -0.004(6) 0.014(7) 0.008(6)
C23 0.045(8) 0.036(8) 0.032(8) -0.011(7) -0.008(7) -0.013(7)
C24 0.034(7) 0.034(7) 0.013(7) 0.000(6) -0.008(6) -0.005(6)
C25 0.032(7) 0.074(9) 0.008(7) 0.011(7) 0.004(6) 0.018(7)
C26 0.031(7) 0.052(9) 0.060(10) -0.003(8) -0.003(7) 0.003(7)
C27 0.021(7) 0.060(9) 0.071(10) 0.005(8) 0.006(7) 0.012(6)
C28 0.042(8) 0.036(8) 0.039(9) -0.021(7) 0.011(7) 0.009(6)
O1 0.032(5) 0.034(4) 0.036(5) 0.001(4) 0.016(4) -0.004(4)
O2 0.033(5) 0.059(6) 0.050(6) -0.007(5) 0.007(5) -0.009(5)
O3 0.017(4) 0.030(5) 0.043(5) 0.000(4) 0.000(4) -0.003(4)
O4 0.022(4) 0.028(5) 0.037(5) 0.001(4) -0.001(4) -0.001(4)
O5 0.014(4) 0.043(5) 0.030(5) 0.002(4) 0.000(3) 0.003(4)
Si1 0.0237(16) 0.0308(18) 0.0247(19) 0.0002(16) 0.0006(15) -0.0035(15)
C51 0.035(8) 0.029(8) 0.037(8) 0.001(6) 0.007(7) -0.003(7)
C52 0.023(6) 0.030(7) 0.033(8) -0.010(6) 0.003(6) 0.004(5)
C53 0.021(6) 0.032(7) 0.043(8) -0.005(6) 0.004(6) -0.004(5)
C54 0.024(6) 0.035(8) 0.032(8) 0.009(6) -0.002(6) -0.001(5)
C55 0.037(7) 0.028(7) 0.012(7) 0.006(5) -0.009(6) -0.001(6)
C56 0.047(8) 0.013(6) 0.046(8) 0.002(6) 0.010(7) -0.009(6)
C57 0.020(6) 0.029(7) 0.043(8) 0.008(6) 0.007(6) -0.003(6)
C58 0.019(6) 0.030(7) 0.036(8) -0.004(6) 0.001(6) 0.006(5)
C59 0.025(6) 0.014(6) 0.039(8) 0.009(6) -0.007(6) -0.004(5)
C60 0.024(6) 0.036(7) 0.016(7) -0.002(6) -0.005(6) 0.009(5)
C61 0.017(6) 0.033(7) 0.017(7) -0.003(6) 0.002(5) -0.001(6)
C62 0.029(7) 0.039(7) 0.032(8) -0.001(6) 0.000(6) -0.007(6)
C63 0.019(6) 0.037(8) 0.020(7) 0.000(6) -0.005(6) 0.001(6)
C64 0.033(7) 0.033(8) 0.037(8) 0.011(6) 0.005(6) 0.014(6)
C65 0.067(10) 0.017(6) 0.070(10) 0.011(7) 0.013(9) 0.018(7)
C66 0.052(9) 0.044(9) 0.039(9) -0.007(7) -0.003(7) 0.013(8)
C67 0.022(7) 0.069(10) 0.036(8) -0.006(7) -0.001(6) 0.007(7)
C68 0.026(7) 0.038(7) 0.028(7) 0.003(6) -0.002(6) 0.004(6)
C69 0.012(6) 0.038(8) 0.027(8) -0.007(6) 0.001(5) -0.002(6)
C70 0.021(6) 0.038(7) 0.025(7) 0.005(6) -0.003(6) 0.001(5)
C71 0.024(6) 0.034(8) 0.037(8) -0.004(6) -0.004(6) -0.001(6)
C72 0.026(7) 0.051(9) 0.031(8) 0.021(7) -0.010(6) -0.008(7)
C73 0.038(8) 0.040(8) 0.046(10) 0.018(8) -0.014(7) 0.001(6)
C74 0.032(7) 0.024(7) 0.027(7) -0.009(6) 0.004(6) -0.001(6)
C75 0.012(6) 0.042(7) 0.025(7) 0.000(6) -0.004(5) -0.008(6)
C76 0.046(8) 0.036(7) 0.047(9) 0.001(6) -0.003(7) -0.013(6)
C77 0.026(6) 0.048(8) 0.027(7) 0.009(6) -0.001(5) 0.004(6)
C78 0.024(7) 0.038(7) 0.039(8) -0.005(6) 0.005(6) 0.003(6)
O51 0.027(5) 0.027(4) 0.039(5) 0.008(4) 0.008(4) 0.003(4)
O52 0.029(5) 0.039(5) 0.065(7) 0.019(4) -0.001(4) 0.014(4)
O53 0.023(4) 0.033(5) 0.029(5) -0.002(4) -0.005(3) 0.001(4)
O54 0.019(4) 0.031(5) 0.040(5) -0.002(4) 0.000(4) -0.003(4)
O55 0.019(4) 0.054(5) 0.026(5) -0.002(4) 0.004(3) -0.007(4)
Si51 0.0208(16) 0.0325(18) 0.0170(18) 0.0019(16) -0.0003(14) -0.0031(15)

loop_
_atom_type_symbol
_atom_type_description
_atom_type_scat_dispersion_real
_atom_type_scat_dispersion_imag
_atom_type_scat_source
C C 0.0033 0.0000 'International Tables Vol C Tables 4.2.6.8 and 6.1.1.4'
H H 0.0000 0.0000 'International Tables Vol C Tables 4.2.6.8 and 6.1.1.4'
O O 0.0106 0.0000 'International Tables Vol C Tables 4.2.6.8 and 6.1.1.4'
Si Si 0.0817 0.0000 'International Tables Vol C Tables 4.2.6.8 and 6.1.1.4'

loop_
_geom_angle_atom_site_label_1
_geom_angle_atom_site_label_2
_geom_angle_atom_site_label_3
_geom_angle
_geom_angle_site_symmetry_1
_geom_angle_site_symmetry_3
O2 C1 O1 119.6(11) . .
O2 C1 C2 129.3(11) . .
O1 C1 C2 111.1(10) . .
C1 C2 C3 110.8(9) . .
C1 C2 C10 103.2(9) . .
C3 C2 C10 112.5(9) . .
C1 C2 H2 110.0 . .
C3 C2 H2 110.0 . .
C10 C2 H2 110.0 . .
C4 C3 C2 114.9(9) . .
C4 C3 H3A 108.5 . .
C2 C3 H3A 108.5 . .
C4 C3 H3B 108.5 . .
C2 C3 H3B 108.5 . .
H3A C3 H3B 107.5 . .
O3 C4 C3 108.7(9) . .
O3 C4 C8 103.1(8) . .
C3 C4 C8 113.2(9) . .
O3 C4 H4 110.6 . .
C3 C4 H4 110.6 . .
C8 C4 H4 110.6 . .
O4 C5 O3 104.0(8) . .
O4 C5 C7 110.1(9) . .
O3 C5 C7 111.1(9) . .
O4 C5 C6 109.0(9) . .
O3 C5 C6 108.4(9) . .
C7 C5 C6 113.7(10) . .
C5 C6 H6A 109.5 . .
C5 C6 H6B 109.5 . .
H6A C6 H6B 109.5 . .
C5 C6 H6C 109.5 . .
H6A C6 H6C 109.5 . .
H6B C6 H6C 109.5 . .
C5 C7 H7A 109.5 . .
C5 C7 H7B 109.5 . .
H7A C7 H7B 109.5 . .
C5 C7 H7C 109.5 . .
H7A C7 H7C 109.5 . .
H7B C7 H7C 109.5 . .
O4 C8 C9 108.8(8) . .
O4 C8 C4 104.9(8) . .
C9 C8 C4 113.1(9) . .
O4 C8 H8 110.0 . .
C9 C8 H8 110.0 . .
C4 C8 H8 110.0 . .
C10 C9 C8 111.4(9) . .
C10 C9 H9A 109.3 . .
C8 C9 H9A 109.3 . .
C10 C9 H9B 109.3 . .
C8 C9 H9B 109.3 . .
H9A C9 H9B 108.0 . .
C11 C10 C9 112.6(9) . .
C11 C10 C2 103.9(8) . .
C9 C10 C2 110.5(9) . .
C11 C10 H10 109.9 . .
C9 C10 H10 109.9 . .
C2 C10 H10 109.9 . .
O1 C11 C12 107.6(8) . .
O1 C11 C10 107.0(8) . .
C12 C11 C10 116.2(10) . .
O1 C11 H11 108.6 . .
C12 C11 H11 108.6 . .
C10 C11 H11 108.6 . .
O5 C12 C11 109.9(9) . .
O5 C12 H12A 109.7 . .
C11 C12 H12A 109.7 . .
O5 C12 H12B 109.7 . .
C11 C12 H12B 109.7 . .
H12A C12 H12B 108.2 . .
C14 C13 C18 116.3(9) . .
C14 C13 Si1 121.7(8) . .
C18 C13 Si1 122.0(8) . .
C13 C14 C15 122.6(11) . .
C13 C14 H14 118.7 . .
C15 C14 H14 118.7 . .
C16 C15 C14 118.0(11) . .
C16 C15 H15 121.0 . .
C14 C15 H15 121.0 . .
C15 C16 C17 122.7(11) . .
C15 C16 H16 118.7 . .
C17 C16 H16 118.7 . .
C16 C17 C18 117.6(11) . .
C16 C17 H17 121.2 . .
C18 C17 H17 121.2 . .
C13 C18 C17 122.7(11) . .
C13 C18 H18 118.6 . .
C17 C18 H18 118.6 . .
C20 C19 C24 116.5(9) . .
C20 C19 Si1 118.0(8) . .
C24 C19 Si1 125.5(8) . .
C21 C20 C19 123.1(10) . .
C21 C20 H20 118.5 . .
C19 C20 H20 118.5 . .
C20 C21 C22 119.8(11) . .
C20 C21 H21 120.1 . .
C22 C21 H21 120.1 . .
C21 C22 C23 118.6(10) . .
C21 C22 H22 120.7 . .
C23 C22 H22 120.7 . .
C24 C23 C22 121.0(11) . .
C24 C23 H23 119.5 . .
C22 C23 H23 119.5 . .
C23 C24 C19 121.0(10) . .
C23 C24 H24 119.5 . .
C19 C24 H24 119.5 . .
C28 C25 C27 109.6(10) . .
C28 C25 C26 108.0(10) . .
C27 C25 C26 109.7(10) . .
C28 C25 Si1 109.2(8) . .
C27 C25 Si1 111.3(8) . .
C26 C25 Si1 109.0(8) . .
C25 C26 H26A 109.5 . .
C25 C26 H26B 109.5 . .
H26A C26 H26B 109.5 . .
C25 C26 H26C 109.5 . .
H26A C26 H26C 109.5 . .
H26B C26 H26C 109.5 . .
C25 C27 H27A 109.5 . .
C25 C27 H27B 109.5 . .
H27A C27 H27B 109.5 . .
C25 C27 H27C 109.5 . .
H27A C27 H27C 109.5 . .
H27B C27 H27C 109.5 . .
C25 C28 H28A 109.5 . .
C25 C28 H28B 109.5 . .
H28A C28 H28B 109.5 . .
C25 C28 H28C 109.5 . .
H28A C28 H28C 109.5 . .
H28B C28 H28C 109.5 . .
C1 O1 C11 109.8(8) . .
C5 O3 C4 107.2(8) . .
C5 O4 C8 109.1(7) . .
C12 O5 Si1 122.8(6) . .
O5 Si1 C13 107.7(4) . .
O5 Si1 C19 109.6(4) . .
C13 Si1 C19 108.9(5) . .
O5 Si1 C25 102.8(4) . .
C13 Si1 C25 111.3(5) . .
C19 Si1 C25 116.1(5) . .
O52 C51 O51 122.3(10) . .
O52 C51 C52 127.2(10) . .
O51 C51 C52 110.4(10) . .
C53 C52 C51 109.6(9) . .
C53 C52 C60 114.5(9) . .
C51 C52 C60 102.3(9) . .
C53 C52 H52 110.0 . .
C51 C52 H52 110.0 . .
C60 C52 H52 110.0 . .
C54 C53 C52 112.6(9) . .
C54 C53 H53A 109.1 . .
C52 C53 H53A 109.1 . .
C54 C53 H53B 109.1 . .
C52 C53 H53B 109.1 . .
H53A C53 H53B 107.8 . .
O53 C54 C53 109.0(9) . .
O53 C54 C58 103.3(8) . .
C53 C54 C58 113.7(9) . .
O53 C54 H54 110.2 . .
C53 C54 H54 110.2 . .
C58 C54 H54 110.2 . .
O54 C55 O53 103.8(7) . .
O54 C55 C56 110.8(9) . .
O53 C55 C56 109.1(8) . .
O54 C55 C57 109.2(8) . .
O53 C55 C57 109.4(8) . .
C56 C55 C57 114.1(9) . .
C55 C56 H56A 109.5 . .
C55 C56 H56B 109.5 . .
H56A C56 H56B 109.5 . .
C55 C56 H56C 109.5 . .
H56A C56 H56C 109.5 . .
H56B C56 H56C 109.5 . .
C55 C57 H57A 109.5 . .
C55 C57 H57B 109.5 . .
H57A C57 H57B 109.5 . .
C55 C57 H57C 109.5 . .
H57A C57 H57C 109.5 . .
H57B C57 H57C 109.5 . .
O54 C58 C59 108.2(8) . .
O54 C58 C54 105.3(9) . .
C59 C58 C54 112.4(9) . .
O54 C58 H58 110.3 . .
C59 C58 H58 110.3 . .
C54 C58 H58 110.3 . .
C60 C59 C58 110.7(9) . .
C60 C59 H59A 109.5 . .
C58 C59 H59A 109.5 . .
C60 C59 H59B 109.5 . .
C58 C59 H59B 109.5 . .
H59A C59 H59B 108.1 . .
C59 C60 C61 115.5(9) . .
C59 C60 C52 111.2(9) . .
C61 C60 C52 104.4(9) . .
C59 C60 H60 108.5 . .
C61 C60 H60 108.5 . .
C52 C60 H60 108.5 . .
C62 C61 O51 107.8(8) . .
C62 C61 C60 117.4(9) . .
O51 C61 C60 105.9(8) . .
C62 C61 H61 108.5 . .
O51 C61 H61 108.5 . .
C60 C61 H61 108.5 . .
O55 C62 C61 109.4(8) . .
O55 C62 H62A 109.8 . .
C61 C62 H62A 109.8 . .
O55 C62 H62B 109.8 . .
C61 C62 H62B 109.8 . .
H62A C62 H62B 108.3 . .
C64 C63 C68 118.0(10) . .
C64 C63 Si51 125.1(8) . .
C68 C63 Si51 116.9(8) . .
C65 C64 C63 120.5(11) . .
C65 C64 H64 119.7 . .
C63 C64 H64 119.7 . .
C64 C65 C66 121.5(10) . .
C64 C65 H65 119.2 . .
C66 C65 H65 119.2 . .
C67 C66 C65 117.7(11) . .
C67 C66 H66 121.2 . .
C65 C66 H66 121.2 . .
C68 C67 C66 120.2(12) . .
C68 C67 H67 119.9 . .
C66 C67 H67 119.9 . .
C67 C68 C63 122.0(10) . .
C67 C68 H68 119.0 . .
C63 C68 H68 119.0 . .
C70 C69 C74 116.9(10) . .
C70 C69 Si51 120.2(8) . .
C74 C69 Si51 122.9(8) . .
C71 C70 C69 122.3(11) . .
C71 C70 H70 118.8 . .
C69 C70 H70 118.8 . .
C70 C71 C72 119.7(11) . .
C70 C71 H71 120.1 . .
C72 C71 H71 120.1 . .
C71 C72 C73 119.7(11) . .
C71 C72 H72 120.1 . .
C73 C72 H72 120.1 . .
C74 C73 C72 119.5(11) . .
C74 C73 H73 120.3 . .
C72 C73 H73 120.3 . .
C73 C74 C69 121.8(11) . .
C73 C74 H74 119.1 . .
C69 C74 H74 119.1 . .
C78 C75 C77 109.6(8) . .
C78 C75 C76 109.6(9) . .
C77 C75 C76 107.3(8) . .
C78 C75 Si51 112.2(7) . .
C77 C75 Si51 108.3(7) . .
C76 C75 Si51 109.8(7) . .
C75 C76 H76A 109.5 . .
C75 C76 H76B 109.5 . .
H76A C76 H76B 109.5 . .
C75 C76 H76C 109.5 . .
H76A C76 H76C 109.5 . .
H76B C76 H76C 109.5 . .
C75 C77 H77A 109.5 . .
C75 C77 H77B 109.5 . .
H77A C77 H77B 109.5 . .
C75 C77 H77C 109.5 . .
H77A C77 H77C 109.5 . .
H77B C77 H77C 109.5 . .
C75 C78 H78A 109.5 . .
C75 C78 H78B 109.5 . .
H78A C78 H78B 109.5 . .
C75 C78 H78C 109.5 . .
H78A C78 H78C 109.5 . .
H78B C78 H78C 109.5 . .
C51 O51 C61 111.4(8) . .
C54 O53 C55 108.1(7) . .
C58 O54 C55 109.1(7) . .
C62 O55 Si51 124.8(6) . .
O55 Si51 C69 109.6(4) . .
O55 Si51 C75 104.1(4) . .
C69 Si51 C75 109.4(4) . .
O55 Si51 C63 112.0(4) . .
C69 Si51 C63 106.2(5) . .
C75 Si51 C63 115.6(5) . .

loop_
_geom_bond_atom_site_label_1
_geom_bond_atom_site_label_2
_geom_bond_distance
_geom_bond_site_symmetry_2
C1 O2 1.201(13) .
C1 O1 1.377(13) .
C1 C2 1.517(16) .
C2 C3 1.536(14) .
C2 C10 1.575(14) .
C2 H2 1.0000 .
C3 C4 1.483(14) .
C3 H3A 0.9900 .
C3 H3B 0.9900 .
C4 O3 1.461(12) .
C4 C8 1.539(14) .
C4 H4 1.0000 .
C5 O4 1.420(13) .
C5 O3 1.438(12) .
C5 C7 1.497(14) .
C5 C6 1.506(15) .
C6 H6A 0.9800 .
C6 H6B 0.9800 .
C6 H6C 0.9800 .
C7 H7A 0.9800 .
C7 H7B 0.9800 .
C7 H7C 0.9800 .
C8 O4 1.445(12) .
C8 C9 1.517(14) .
C8 H8 1.0000 .
C9 C10 1.512(14) .
C9 H9A 0.9900 .
C9 H9B 0.9900 .
C10 C11 1.505(14) .
C10 H10 1.0000 .
C11 O1 1.470(12) .
C11 C12 1.503(14) .
C11 H11 1.0000 .
C12 O5 1.421(12) .
C12 H12A 0.9900 .
C12 H12B 0.9900 .
C13 C14 1.383(14) .
C13 C18 1.404(14) .
C13 Si1 1.851(10) .
C14 C15 1.423(15) .
C14 H14 0.9500 .
C15 C16 1.370(15) .
C15 H15 0.9500 .
C16 C17 1.375(15) .
C16 H16 0.9500 .
C17 C18 1.417(14) .
C17 H17 0.9500 .
C18 H18 0.9500 .
C19 C20 1.392(14) .
C19 C24 1.417(14) .
C19 Si1 1.879(11) .
C20 C21 1.360(14) .
C20 H20 0.9500 .
C21 C22 1.398(14) .
C21 H21 0.9500 .
C22 C23 1.397(15) .
C22 H22 0.9500 .
C23 C24 1.364(14) .
C23 H23 0.9500 .
C24 H24 0.9500 .
C25 C28 1.522(15) .
C25 C27 1.529(15) .
C25 C26 1.544(16) .
C25 Si1 1.901(11) .
C26 H26A 0.9800 .
C26 H26B 0.9800 .
C26 H26C 0.9800 .
C27 H27A 0.9800 .
C27 H27B 0.9800 .
C27 H27C 0.9800 .
C28 H28A 0.9800 .
C28 H28B 0.9800 .
C28 H28C 0.9800 .
O5 Si1 1.663(7) .
C51 O52 1.183(13) .
C51 O51 1.346(13) .
C51 C52 1.551(15) .
C52 C53 1.524(14) .
C52 C60 1.563(13) .
C52 H52 1.0000 .
C53 C54 1.517(14) .
C53 H53A 0.9900 .
C53 H53B 0.9900 .
C54 O53 1.438(12) .
C54 C58 1.562(14) .
C54 H54 1.0000 .
C55 O54 1.434(12) .
C55 O53 1.450(12) .
C55 C56 1.476(14) .
C55 C57 1.520(13) .
C56 H56A 0.9800 .
C56 H56B 0.9800 .
C56 H56C 0.9800 .
C57 H57A 0.9800 .
C57 H57B 0.9800 .
C57 H57C 0.9800 .
C58 O54 1.416(12) .
C58 C59 1.534(14) .
C58 H58 1.0000 .
C59 C60 1.507(14) .
C59 H59A 0.9900 .
C59 H59B 0.9900 .
C60 C61 1.512(14) .
C60 H60 1.0000 .
C61 C62 1.465(14) .
C61 O51 1.469(12) .
C61 H61 1.0000 .
C62 O55 1.444(12) .
C62 H62A 0.9900 .
C62 H62B 0.9900 .
C63 C64 1.386(14) .
C63 C68 1.396(14) .
C63 Si51 1.900(11) .
C64 C65 1.380(15) .
C64 H64 0.9500 .
C65 C66 1.402(16) .
C65 H65 0.9500 .
C66 C67 1.398(16) .
C66 H66 0.9500 .
C67 C68 1.372(15) .
C67 H67 0.9500 .
C68 H68 0.9500 .
C69 C70 1.400(14) .
C69 C74 1.407(13) .
C69 Si51 1.872(11) .
C70 C71 1.374(14) .
C70 H70 0.9500 .
C71 C72 1.387(14) .
C71 H71 0.9500 .
C72 C73 1.408(15) .
C72 H72 0.9500 .
C73 C74 1.374(14) .
C73 H73 0.9500 .
C74 H74 0.9500 .
C75 C78 1.527(14) .
C75 C77 1.533(14) .
C75 C76 1.538(14) .
C75 Si51 1.895(10) .
C76 H76A 0.9800 .
C76 H76B 0.9800 .
C76 H76C 0.9800 .
C77 H77A 0.9800 .
C77 H77B 0.9800 .
C77 H77C 0.9800 .
C78 H78A 0.9800 .
C78 H78B 0.9800 .
C78 H78C 0.9800 .
O55 Si51 1.625(7) .
